data_7120925
loop_
_publ_author_name
'Shen, Zheng-Jia'
'Wu, Ya-Nan'
'He, Chun-Lan'
'He, Long'
'Hao, Wen-Juan'
'Wang, Ai-Fang'
'Tu, Shu-Jiang'
'Jiang, Bo'

_publ_section_title
;
 Stereoselective synthesis of sulfonated 1-indenones via radical-triggered
 multi-component cyclization of \b-alkynyl propenones.
;
_journal_issue 5
_journal_name_full 'Chemical communications (Cambridge, England)'
_journal_page_first 445
_journal_page_last 448
_journal_paper_doi 10.1039/c7cc08516h
_journal_volume 54
_journal_year 2018
_chemical_formula_sum 'C31 H25 Br0.5 Cl0.5 O3 S Se'
_chemical_formula_weight 614.21
_space_group_IT_number 2
_space_group_name_Hall '-P 1'
_space_group_name_H-M_alt 'P -1'
_symmetry_cell_setting triclinic
_symmetry_space_group_name_Hall '-P 1'
_symmetry_space_group_name_H-M 'P -1'
_atom_sites_solution_hydrogens geom
_atom_sites_solution_primary direct
_atom_sites_solution_secondary difmap
_audit_creation_method SHELXL-97
_audit_update_record
;
2017-11-02 deposited with the CCDC.
2017-11-27 downloaded from the CCDC.
;
_cell_angle_alpha 108.864(2)
_cell_angle_beta 96.2640(10)
_cell_angle_gamma 113.226(3)
_cell_formula_units_Z 2
_cell_length_a 9.9091(9)
_cell_length_b 12.3360(11)
_cell_length_c 13.1036(12)
_cell_measurement_reflns_used 3058
_cell_measurement_temperature 298(2)
_cell_measurement_theta_max 25.647
_cell_measurement_theta_min 2.734
_cell_volume 1340.3(2)
_computing_cell_refinement 'Bruker SMART'
_computing_data_collection 'Bruker SMART'
_computing_data_reduction 'Bruker SHELXTL'
_computing_molecular_graphics 'Bruker SHELXTL'
_computing_publication_material 'Bruker SHELXTL'
_computing_structure_refinement 'SHELXL-97 (Sheldrick, 1997)'
_computing_structure_solution 'SHELXS-97 (Sheldrick, 1990)'
_diffrn_ambient_temperature 298(2)
_diffrn_measured_fraction_theta_full 0.983
_diffrn_measured_fraction_theta_max 0.983
_diffrn_measurement_device_type 'CCD area detector'
_diffrn_measurement_method 'phi and omega scans'
_diffrn_radiation_monochromator graphite
_diffrn_radiation_source 'fine-focus sealed tube'
_diffrn_radiation_type MoK\a
_diffrn_radiation_wavelength 0.71073
_diffrn_reflns_av_R_equivalents 0.0213
_diffrn_reflns_av_sigmaI/netI 0.0442
_diffrn_reflns_limit_h_max 11
_diffrn_reflns_limit_h_min -11
_diffrn_reflns_limit_k_max 14
_diffrn_reflns_limit_k_min -12
_diffrn_reflns_limit_l_max 15
_diffrn_reflns_limit_l_min -15
_diffrn_reflns_number 6824
_diffrn_reflns_theta_full 25.02
_diffrn_reflns_theta_max 25.02
_diffrn_reflns_theta_min 2.25
_exptl_absorpt_coefficient_mu 2.305
_exptl_absorpt_correction_T_max 0.5447
_exptl_absorpt_correction_T_min 0.4591
_exptl_absorpt_correction_type multi-scan
_exptl_absorpt_process_details sadabs
_exptl_crystal_colour yellow
_exptl_crystal_density_diffrn 1.522
_exptl_crystal_density_method 'not measured'
_exptl_crystal_description block
_exptl_crystal_F_000 622
_exptl_crystal_size_max 0.40
_exptl_crystal_size_mid 0.31
_exptl_crystal_size_min 0.30
_refine_diff_density_max 0.418
_refine_diff_density_min -0.995
_refine_diff_density_rms 0.078
_refine_ls_extinction_method none
_refine_ls_goodness_of_fit_ref 1.018
_refine_ls_hydrogen_treatment mixed
_refine_ls_matrix_type full
_refine_ls_number_parameters 345
_refine_ls_number_reflns 4663
_refine_ls_number_restraints 0
_refine_ls_restrained_S_all 1.018
_refine_ls_R_factor_all 0.0677
_refine_ls_R_factor_gt 0.0463
_refine_ls_shift/su_max 0.001
_refine_ls_shift/su_mean 0.000
_refine_ls_structure_factor_coef Fsqd
_refine_ls_weighting_details 'calc w=1/[\s^2^(Fo^2^)+(0.0867P)^2^+0.0000P] where P=(Fo^2^+2Fc^2^)/3'
_refine_ls_weighting_scheme calc
_refine_ls_wR_factor_gt 0.1293
_refine_ls_wR_factor_ref 0.1368
_reflns_number_gt 3354
_reflns_number_total 4663
_reflns_threshold_expression >2sigma(I)
_cod_data_source_file c7cc08516h2.cif
_cod_data_source_block 170804f
_cod_depositor_comments
;
The following automatic conversions were performed:

'_symmetry_cell_setting' value 'Triclinic' changed to 'triclinic'
according to
/home/data/users/saulius/crontab/automatic-downloads/rss-feeds/RSC/lib/dictionaries/cif_core.dic
dictionary named 'cif_core.dic' version 2.4.2 from 2011-04-26.

Automatic conversion script
Id: cif_fix_values 4973 2017-02-22 13:04:09Z antanas 

 Adding full bibliography for 7120924--7120925.cif.
;
_cod_original_sg_symbol_H-M P-1
_cod_original_formula_sum 'C31 H25 Br0.50 Cl0.50 O3 S Se'
_cod_database_code 7120925

loop_
_symmetry_equiv_pos_as_xyz
'x, y, z'
'-x, -y, -z'

loop_
_atom_site_label
_atom_site_type_symbol
_atom_site_fract_x
_atom_site_fract_y
_atom_site_fract_z
_atom_site_U_iso_or_equiv
_atom_site_adp_type
_atom_site_occupancy
_atom_site_symmetry_multiplicity
_atom_site_calc_flag
_atom_site_refinement_flags
_atom_site_disorder_assembly
_atom_site_disorder_group
Se1 Se 0.71009(5) 0.71242(4) 0.23444(4) 0.04651(18) Uani 1 1 d . . .
Cl1 Cl 1.5011(13) 1.1482(14) 0.4836(11) 0.088(2) Uani 0.50 1 d P A 1
Br1 Br 1.5357(5) 1.1478(6) 0.4537(5) 0.0875(9) Uani 0.50 1 d P A 2
S1 S 0.61700(12) 0.34899(10) 0.26344(9) 0.0446(3) Uani 1 1 d . . .
O1 O 0.7296(3) 0.2359(3) -0.0010(3) 0.0554(8) Uani 1 1 d . . .
O2 O 0.7081(4) 0.2819(3) 0.2521(3) 0.0611(9) Uani 1 1 d . . .
O3 O 0.4625(4) 0.2863(3) 0.2702(3) 0.0634(9) Uani 1 1 d . . .
C1 C 0.8039(4) 0.3441(4) 0.0709(3) 0.0368(9) Uani 1 1 d . . .
C2 C 0.7406(4) 0.4442(4) 0.1035(3) 0.0359(9) Uani 1 1 d . . .
C3 C 0.8806(4) 0.5698(4) 0.1874(3) 0.0341(8) Uani 1 1 d . . .
C4 C 1.0077(4) 0.5356(4) 0.2045(3) 0.0372(9) Uani 1 1 d . . .
C5 C 0.9614(4) 0.4059(4) 0.1394(3) 0.0402(9) Uani 1 1 d . . .
C6 C 1.0520(5) 0.3456(4) 0.1455(4) 0.0475(10) Uani 1 1 d . . .
H6 H 1.0171 0.2589 0.1007 0.057 Uiso 1 1 calc R . .
C7 C 1.1956(5) 0.4176(5) 0.2197(4) 0.0560(12) Uani 1 1 d . . .
H7 H 1.2597 0.3801 0.2248 0.067 Uiso 1 1 calc R . .
C8 C 1.2443(5) 0.5470(5) 0.2874(4) 0.0587(13) Uani 1 1 d . . .
H8 H 1.3404 0.5943 0.3385 0.070 Uiso 1 1 calc R . .
C9 C 1.1535(5) 0.6063(4) 0.2801(4) 0.0507(11) Uani 1 1 d . . .
H9 H 1.1888 0.6929 0.3252 0.061 Uiso 1 1 calc R . .
C10 C 0.5979(4) 0.3881(4) 0.1448(3) 0.0382(9) Uani 1 1 d . . .
H10A H 0.5217 0.3105 0.0827 0.046 Uiso 1 1 calc R . .
H10B H 0.5570 0.4495 0.1615 0.046 Uiso 1 1 calc R . .
C11 C 0.7168(5) 0.4945(4) 0.3833(3) 0.0426(10) Uani 1 1 d . . .
C12 C 0.8716(5) 0.5418(5) 0.4314(4) 0.0561(12) Uani 1 1 d . . .
H12 H 0.9244 0.4981 0.3994 0.067 Uiso 1 1 calc R . .
C13 C 0.9463(6) 0.6545(5) 0.5275(4) 0.0639(14) Uani 1 1 d . . .
H13 H 1.0499 0.6859 0.5592 0.077 Uiso 1 1 calc R . .
C14 C 0.8716(6) 0.7213(5) 0.5774(4) 0.0623(13) Uani 1 1 d . . .
C15 C 0.7157(6) 0.6719(5) 0.5271(4) 0.0594(13) Uani 1 1 d . . .
H15 H 0.6631 0.7161 0.5585 0.071 Uiso 1 1 calc R . .
C16 C 0.6394(5) 0.5601(4) 0.4329(4) 0.0493(11) Uani 1 1 d . . .
H16 H 0.5355 0.5280 0.4020 0.059 Uiso 1 1 calc R . .
C17 C 0.9514(8) 0.8448(6) 0.6813(5) 0.090(2) Uani 1 1 d . . .
H17A H 0.9212 0.9068 0.6720 0.135 Uiso 1 1 calc R . .
H17B H 1.0598 0.8779 0.6932 0.135 Uiso 1 1 calc R . .
H17C H 0.9241 0.8283 0.7447 0.135 Uiso 1 1 calc R . .
C18 C 0.6885(5) 0.4581(4) -0.0046(3) 0.0479(11) Uani 1 1 d . . .
H18A H 0.6529 0.5222 0.0125 0.072 Uiso 1 1 calc R . .
H18B H 0.6074 0.3772 -0.0575 0.072 Uiso 1 1 calc R . .
H18C H 0.7728 0.4838 -0.0363 0.072 Uiso 1 1 calc R . .
C19 C 0.8915(4) 0.6881(4) 0.2298(3) 0.0368(9) Uani 1 1 d . . .
C20 C 1.0384(4) 0.8080(4) 0.2856(3) 0.0383(9) Uani 1 1 d . A .
C21 C 1.1456(5) 0.8405(4) 0.2271(4) 0.0483(11) Uani 1 1 d . . .
H21 H 1.1209 0.7913 0.1508 0.058 Uiso 1 1 calc R . .
C22 C 1.2887(5) 0.9446(5) 0.2797(4) 0.0578(12) Uani 1 1 d . A .
H22 H 1.3587 0.9647 0.2387 0.069 Uiso 1 1 calc R . .
C23 C 1.3277(5) 1.0179(4) 0.3917(5) 0.0594(13) Uani 1 1 d . . .
C24 C 1.2224(6) 0.9915(4) 0.4510(4) 0.0606(13) Uani 1 1 d . A .
H24 H 1.2482 1.0434 0.5267 0.073 Uiso 1 1 calc R . .
C25 C 1.0752(5) 0.8866(4) 0.3988(4) 0.0496(11) Uani 1 1 d . . .
H25 H 1.0036 0.8701 0.4393 0.060 Uiso 1 1 calc R A .
C26 C 0.7289(4) 0.8206(4) 0.1542(4) 0.0425(10) Uani 1 1 d . . .
C27 C 0.8038(5) 0.8203(4) 0.0710(4) 0.0550(12) Uani 1 1 d . . .
H27 H 0.8546 0.7701 0.0549 0.066 Uiso 1 1 calc R . .
C28 C 0.8030(6) 0.8948(5) 0.0119(4) 0.0620(13) Uani 1 1 d . . .
H28 H 0.8534 0.8941 -0.0440 0.074 Uiso 1 1 calc R . .
C29 C 0.7306(7) 0.9686(5) 0.0338(6) 0.0779(18) Uani 1 1 d . . .
H29 H 0.7314 1.0181 -0.0069 0.093 Uiso 1 1 calc R . .
C30 C 0.6560(6) 0.9708(5) 0.1157(6) 0.0781(18) Uani 1 1 d . . .
H30 H 0.6060 1.0217 0.1304 0.094 Uiso 1 1 calc R . .
C31 C 0.6545(5) 0.8975(5) 0.1771(5) 0.0616(13) Uani 1 1 d . . .
H31 H 0.6043 0.8996 0.2331 0.074 Uiso 1 1 calc R . .

loop_
_atom_site_aniso_label
_atom_site_aniso_U_11
_atom_site_aniso_U_22
_atom_site_aniso_U_33
_atom_site_aniso_U_23
_atom_site_aniso_U_13
_atom_site_aniso_U_12
Se1 0.0423(3) 0.0439(3) 0.0596(3) 0.0205(2) 0.0159(2) 0.0253(2)
Cl1 0.056(5) 0.073(3) 0.111(7) 0.043(4) 0.000(3) 0.009(3)
Br1 0.0557(19) 0.0731(11) 0.111(3) 0.0427(16) 0.0000(11) 0.0091(13)
S1 0.0503(7) 0.0400(6) 0.0485(6) 0.0203(5) 0.0183(5) 0.0222(5)
O1 0.0580(19) 0.0365(19) 0.0546(19) 0.0039(16) 0.0103(15) 0.0182(16)
O2 0.086(2) 0.055(2) 0.065(2) 0.0307(17) 0.0281(18) 0.0464(19)
O3 0.061(2) 0.055(2) 0.066(2) 0.0260(18) 0.0294(17) 0.0141(17)
C1 0.040(2) 0.026(2) 0.032(2) 0.0046(18) 0.0073(17) 0.0094(18)
C2 0.036(2) 0.035(2) 0.036(2) 0.0122(18) 0.0065(17) 0.0165(18)
C3 0.034(2) 0.029(2) 0.035(2) 0.0109(18) 0.0064(16) 0.0133(17)
C4 0.035(2) 0.033(2) 0.041(2) 0.0143(19) 0.0063(17) 0.0155(18)
C5 0.040(2) 0.042(3) 0.048(2) 0.022(2) 0.0169(19) 0.023(2)
C6 0.055(3) 0.046(3) 0.055(3) 0.023(2) 0.022(2) 0.030(2)
C7 0.053(3) 0.064(3) 0.070(3) 0.033(3) 0.018(2) 0.040(3)
C8 0.046(3) 0.054(3) 0.069(3) 0.021(3) -0.001(2) 0.024(2)
C9 0.041(2) 0.040(3) 0.058(3) 0.010(2) 0.000(2) 0.018(2)
C10 0.034(2) 0.034(2) 0.042(2) 0.0124(19) 0.0059(17) 0.0143(18)
C11 0.049(2) 0.047(3) 0.044(2) 0.025(2) 0.0156(19) 0.026(2)
C12 0.053(3) 0.069(3) 0.056(3) 0.029(3) 0.010(2) 0.034(3)
C13 0.054(3) 0.067(4) 0.061(3) 0.028(3) -0.003(2) 0.021(3)
C14 0.083(4) 0.050(3) 0.051(3) 0.029(3) 0.008(3) 0.024(3)
C15 0.075(3) 0.055(3) 0.056(3) 0.022(3) 0.021(3) 0.036(3)
C16 0.047(3) 0.053(3) 0.049(3) 0.019(2) 0.012(2) 0.025(2)
C17 0.113(5) 0.062(4) 0.058(3) 0.016(3) -0.011(3) 0.021(4)
C18 0.047(3) 0.046(3) 0.043(2) 0.016(2) 0.0065(19) 0.016(2)
C19 0.038(2) 0.035(2) 0.039(2) 0.0126(18) 0.0100(17) 0.0205(18)
C20 0.039(2) 0.030(2) 0.045(2) 0.0143(19) 0.0048(18) 0.0178(18)
C21 0.048(3) 0.046(3) 0.047(3) 0.016(2) 0.012(2) 0.019(2)
C22 0.044(3) 0.055(3) 0.071(3) 0.032(3) 0.013(2) 0.015(2)
C23 0.047(3) 0.036(3) 0.081(4) 0.027(3) -0.004(3) 0.010(2)
C24 0.074(3) 0.033(3) 0.050(3) 0.003(2) -0.011(3) 0.019(3)
C25 0.057(3) 0.044(3) 0.043(2) 0.012(2) 0.009(2) 0.024(2)
C26 0.036(2) 0.025(2) 0.056(3) 0.0088(19) 0.0011(19) 0.0129(18)
C27 0.052(3) 0.043(3) 0.065(3) 0.016(2) 0.006(2) 0.024(2)
C28 0.061(3) 0.051(3) 0.066(3) 0.031(3) 0.005(2) 0.015(3)
C29 0.068(4) 0.043(3) 0.107(5) 0.039(3) -0.008(3) 0.012(3)
C30 0.065(4) 0.038(3) 0.127(5) 0.026(3) 0.002(4) 0.031(3)
C31 0.054(3) 0.043(3) 0.083(4) 0.015(3) 0.008(3) 0.029(2)

loop_
_atom_type_symbol
_atom_type_description
_atom_type_scat_dispersion_real
_atom_type_scat_dispersion_imag
_atom_type_scat_source
C C 0.0033 0.0016 'International Tables Vol C Tables 4.2.6.8 and 6.1.1.4'
H H 0.0000 0.0000 'International Tables Vol C Tables 4.2.6.8 and 6.1.1.4'
O O 0.0106 0.0060 'International Tables Vol C Tables 4.2.6.8 and 6.1.1.4'
S S 0.1246 0.1234 'International Tables Vol C Tables 4.2.6.8 and 6.1.1.4'
Br Br -0.2901 2.4595 'International Tables Vol C Tables 4.2.6.8 and 6.1.1.4'
Cl Cl 0.1484 0.1585 'International Tables Vol C Tables 4.2.6.8 and 6.1.1.4'
Se Se -0.0929 2.2259 'International Tables Vol C Tables 4.2.6.8 and 6.1.1.4'

loop_
_geom_angle_atom_site_label_1
_geom_angle_atom_site_label_2
_geom_angle_atom_site_label_3
_geom_angle
C26 Se1 C19 102.34(17)
O2 S1 O3 119.6(2)
O2 S1 C11 107.9(2)
O3 S1 C11 107.89(19)
O2 S1 C10 108.59(19)
O3 S1 C10 104.57(19)
C11 S1 C10 107.78(19)
O1 C1 C5 129.1(4)
O1 C1 C2 123.0(4)
C5 C1 C2 107.9(3)
C18 C2 C3 111.1(3)
C18 C2 C10 108.0(3)
C3 C2 C10 118.1(3)
C18 C2 C1 106.8(3)
C3 C2 C1 103.8(3)
C10 C2 C1 108.4(3)
C19 C3 C4 125.9(3)
C19 C3 C2 127.5(3)
C4 C3 C2 106.4(3)
C5 C4 C9 117.3(4)
C5 C4 C3 111.1(3)
C9 C4 C3 131.2(4)
C6 C5 C4 123.5(4)
C6 C5 C1 126.0(4)
C4 C5 C1 110.5(3)
C7 C6 C5 118.1(4)
C7 C6 H6 120.9
C5 C6 H6 120.9
C6 C7 C8 119.8(4)
C6 C7 H7 120.1
C8 C7 H7 120.1
C9 C8 C7 121.5(4)
C9 C8 H8 119.2
C7 C8 H8 119.2
C8 C9 C4 119.7(4)
C8 C9 H9 120.1
C4 C9 H9 120.1
C2 C10 S1 119.2(3)
C2 C10 H10A 107.5
S1 C10 H10A 107.5
C2 C10 H10B 107.5
S1 C10 H10B 107.5
H10A C10 H10B 107.0
C16 C11 C12 119.5(4)
C16 C11 S1 119.8(3)
C12 C11 S1 120.6(3)
C13 C12 C11 119.4(5)
C13 C12 H12 120.3
C11 C12 H12 120.3
C14 C13 C12 121.8(5)
C14 C13 H13 119.1
C12 C13 H13 119.1
C13 C14 C15 117.7(5)
C13 C14 C17 122.5(5)
C15 C14 C17 119.8(5)
C16 C15 C14 121.4(5)
C16 C15 H15 119.3
C14 C15 H15 119.3
C15 C16 C11 120.1(4)
C15 C16 H16 119.9
C11 C16 H16 119.9
C14 C17 H17A 109.5
C14 C17 H17B 109.5
H17A C17 H17B 109.5
C14 C17 H17C 109.5
H17A C17 H17C 109.5
H17B C17 H17C 109.5
C2 C18 H18A 109.5
C2 C18 H18B 109.5
H18A C18 H18B 109.5
C2 C18 H18C 109.5
H18A C18 H18C 109.5
H18B C18 H18C 109.5
C3 C19 C20 124.0(3)
C3 C19 Se1 120.8(3)
C20 C19 Se1 115.0(3)
C21 C20 C25 118.4(4)
C21 C20 C19 120.3(4)
C25 C20 C19 121.2(4)
C22 C21 C20 121.4(4)
C22 C21 H21 119.3
C20 C21 H21 119.3
C23 C22 C21 120.3(5)
C23 C22 H22 119.8
C21 C22 H22 119.8
C22 C23 C24 119.7(4)
C22 C23 Cl1 131.3(5)
C24 C23 Cl1 109.0(5)
C22 C23 Br1 114.8(4)
C24 C23 Br1 125.4(4)
Cl1 C23 Br1 16.5(4)
C23 C24 C25 120.9(4)
C23 C24 H24 119.5
C25 C24 H24 119.5
C20 C25 C24 119.1(4)
C20 C25 H25 120.4
C24 C25 H25 120.4
C27 C26 C31 118.9(4)
C27 C26 Se1 123.5(3)
C31 C26 Se1 117.5(4)
C28 C27 C26 119.8(4)
C28 C27 H27 120.1
C26 C27 H27 120.1
C29 C28 C27 121.2(5)
C29 C28 H28 119.4
C27 C28 H28 119.4
C28 C29 C30 120.2(5)
C28 C29 H29 119.9
C30 C29 H29 119.9
C29 C30 C31 120.3(5)
C29 C30 H30 119.8
C31 C30 H30 119.8
C30 C31 C26 119.6(5)
C30 C31 H31 120.2
C26 C31 H31 120.2

loop_
_geom_bond_atom_site_label_1
_geom_bond_atom_site_label_2
_geom_bond_distance
Se1 C26 1.917(4)
Se1 C19 1.939(4)
Cl1 C23 1.763(15)
Br1 C23 1.915(7)
S1 O2 1.436(3)
S1 O3 1.446(3)
S1 C11 1.762(5)
S1 C10 1.782(4)
O1 C1 1.213(5)
C1 C5 1.462(5)
C1 C2 1.558(5)
C2 C18 1.540(5)
C2 C3 1.551(5)
C2 C10 1.552(5)
C3 C19 1.337(5)
C3 C4 1.495(5)
C4 C5 1.397(6)
C4 C9 1.401(5)
C5 C6 1.384(6)
C6 C7 1.379(6)
C6 H6 0.9300
C7 C8 1.397(7)
C7 H7 0.9300
C8 C9 1.378(6)
C8 H8 0.9300
C9 H9 0.9300
C10 H10A 0.9700
C10 H10B 0.9700
C11 C16 1.386(6)
C11 C12 1.392(6)
C12 C13 1.386(7)
C12 H12 0.9300
C13 C14 1.376(7)
C13 H13 0.9300
C14 C15 1.402(7)
C14 C17 1.507(7)
C15 C16 1.368(6)
C15 H15 0.9300
C16 H16 0.9300
C17 H17A 0.9600
C17 H17B 0.9600
C17 H17C 0.9600
C18 H18A 0.9600
C18 H18B 0.9600
C18 H18C 0.9600
C19 C20 1.488(5)
C20 C21 1.385(6)
C20 C25 1.395(6)
C21 C22 1.383(6)
C21 H21 0.9300
C22 C23 1.364(7)
C22 H22 0.9300
C23 C24 1.368(7)
C24 C25 1.411(6)
C24 H24 0.9300
C25 H25 0.9300
C26 C27 1.385(6)
C26 C31 1.395(6)
C27 C28 1.383(7)
C27 H27 0.9300
C28 C29 1.348(8)
C28 H28 0.9300
C29 C30 1.367(8)
C29 H29 0.9300
C30 C31 1.388(8)
C30 H30 0.9300
C31 H31 0.9300

loop_
_geom_torsion_atom_site_label_1
_geom_torsion_atom_site_label_2
_geom_torsion_atom_site_label_3
_geom_torsion_atom_site_label_4
_geom_torsion
O1 C1 C2 C18 -56.4(5)
C5 C1 C2 C18 122.6(3)
O1 C1 C2 C3 -173.9(4)
C5 C1 C2 C3 5.1(4)
O1 C1 C2 C10 59.7(5)
C5 C1 C2 C10 -121.3(3)
C18 C2 C3 C19 56.7(5)
C10 C2 C3 C19 -68.8(5)
C1 C2 C3 C19 171.2(4)
C18 C2 C3 C4 -118.3(3)
C10 C2 C3 C4 116.2(4)
C1 C2 C3 C4 -3.8(4)
C19 C3 C4 C5 -173.9(4)
C2 C3 C4 C5 1.3(4)
C19 C3 C4 C9 13.2(7)
C2 C3 C4 C9 -171.7(4)
C9 C4 C5 C6 -0.6(6)
C3 C4 C5 C6 -174.6(4)
C9 C4 C5 C1 176.2(4)
C3 C4 C5 C1 2.1(5)
O1 C1 C5 C6 -9.1(7)
C2 C1 C5 C6 172.0(4)
O1 C1 C5 C4 174.3(4)
C2 C1 C5 C4 -4.6(4)
C4 C5 C6 C7 -0.1(6)
C1 C5 C6 C7 -176.3(4)
C5 C6 C7 C8 1.1(7)
C6 C7 C8 C9 -1.6(8)
C7 C8 C9 C4 0.9(7)
C5 C4 C9 C8 0.1(6)
C3 C4 C9 C8 172.7(5)
C18 C2 C10 S1 175.4(3)
C3 C2 C10 S1 -57.5(4)
C1 C2 C10 S1 60.1(4)
O2 S1 C10 C2 -44.7(4)
O3 S1 C10 C2 -173.4(3)
C11 S1 C10 C2 71.9(3)
O2 S1 C11 C16 -161.3(3)
O3 S1 C11 C16 -30.8(4)
C10 S1 C11 C16 81.6(4)
O2 S1 C11 C12 16.2(4)
O3 S1 C11 C12 146.7(3)
C10 S1 C11 C12 -100.9(4)
C16 C11 C12 C13 -0.7(7)
S1 C11 C12 C13 -178.2(4)
C11 C12 C13 C14 0.3(7)
C12 C13 C14 C15 -0.4(7)
C12 C13 C14 C17 -179.4(5)
C13 C14 C15 C16 1.1(7)
C17 C14 C15 C16 -180.0(5)
C14 C15 C16 C11 -1.5(7)
C12 C11 C16 C15 1.3(6)
S1 C11 C16 C15 178.8(3)
C4 C3 C19 C20 10.6(6)
C2 C3 C19 C20 -163.5(4)
C4 C3 C19 Se1 -163.4(3)
C2 C3 C19 Se1 22.5(5)
C26 Se1 C19 C3 -123.8(3)
C26 Se1 C19 C20 61.7(3)
C3 C19 C20 C21 61.0(5)
Se1 C19 C20 C21 -124.7(3)
C3 C19 C20 C25 -115.7(5)
Se1 C19 C20 C25 58.7(4)
C25 C20 C21 C22 3.0(6)
C19 C20 C21 C22 -173.7(4)
C20 C21 C22 C23 0.1(7)
C21 C22 C23 C24 -2.7(7)
C21 C22 C23 Cl1 175.6(7)
C21 C22 C23 Br1 174.4(4)
C22 C23 C24 C25 2.1(7)
Cl1 C23 C24 C25 -176.6(6)
Br1 C23 C24 C25 -174.7(4)
C21 C20 C25 C24 -3.6(6)
C19 C20 C25 C24 173.1(4)
C23 C24 C25 C20 1.1(7)
C19 Se1 C26 C27 28.5(4)
C19 Se1 C26 C31 -155.6(3)
C31 C26 C27 C28 -0.4(7)
Se1 C26 C27 C28 175.5(3)
C26 C27 C28 C29 0.1(7)
C27 C28 C29 C30 0.0(8)
C28 C29 C30 C31 0.2(9)
C29 C30 C31 C26 -0.4(8)
C27 C26 C31 C30 0.5(7)
Se1 C26 C31 C30 -175.6(4)
